data_7713607
loop_
_publ_author_name
'Guo, Dianjun'
'Rajeshkumar, Thayalan'
'Zhu, Shan'
'Yuan, Qingbing'
'Hong, Dongjing'
'Zhou, Shuangliu'
'Zhu, Xiancui'
'Maron, Laurent'
'Wang, Shaowu'

_publ_section_title
;
 Aryl C--H bond functionalization with diphenyldiazomethane induced by
 rare-earth metal alkyl complexes
;
_journal_name_full 'Dalton Transactions'
_journal_paper_doi 10.1039/D3DT01714A
_journal_year 2023
_chemical_formula_moiety 'C57 H55 N4 Si Y'
_chemical_formula_sum 'C57 H55 N4 Si Y'
_chemical_formula_weight 913.05
_space_group_crystal_system monoclinic
_space_group_IT_number 14
_space_group_name_Hall '-P 2yn'
_space_group_name_H-M_alt 'P 1 21/n 1'
_atom_sites_solution_hydrogens geom
_atom_sites_solution_primary dual
_audit_creation_date 2022-03-12
_audit_creation_method
;
Olex2 1.3
(compiled 2020.11.12 svn.r5f609507 for OlexSys, GUI svn.r6408)
;
_audit_update_record
;
2022-08-13 deposited with the CCDC.	2023-07-19 downloaded from the CCDC.
;
_cell_angle_alpha 90
_cell_angle_beta 100.46(3)
_cell_angle_gamma 90
_cell_formula_units_Z 4
_cell_length_a 14.37(2)
_cell_length_b 10.679(18)
_cell_length_c 36.16(6)
_cell_measurement_reflns_used 7975
_cell_measurement_temperature 293.15
_cell_measurement_theta_max 19.413
_cell_measurement_theta_min 2.221
_cell_volume 5457(15)
_computing_cell_refinement 'SAINT v8.37A (Bruker, 2015)'
_computing_data_reduction 'SAINT v8.37A (Bruker, 2015)'
_computing_molecular_graphics 'Olex2 1.3 (Dolomanov et al., 2009)'
_computing_publication_material 'Olex2 1.3 (Dolomanov et al., 2009)'
_computing_structure_refinement 'SHELXL 2018/3 (Sheldrick, 2015)'
_computing_structure_solution 'ShelXT (Sheldrick, 2015)'
_diffrn_ambient_temperature 293.15
_diffrn_measured_fraction_theta_full 0.998
_diffrn_measured_fraction_theta_max 0.988
_diffrn_measurement_device_type 'Bruker APEX-II CCD'
_diffrn_measurement_method '\f and \w scans'
_diffrn_radiation_type MoK\a
_diffrn_radiation_wavelength 0.71073
_diffrn_reflns_av_R_equivalents 0.1223
_diffrn_reflns_av_unetI/netI 0.1133
_diffrn_reflns_Laue_measured_fraction_full 0.998
_diffrn_reflns_Laue_measured_fraction_max 0.988
_diffrn_reflns_limit_h_max 18
_diffrn_reflns_limit_h_min -18
_diffrn_reflns_limit_k_max 13
_diffrn_reflns_limit_k_min -13
_diffrn_reflns_limit_l_max 47
_diffrn_reflns_limit_l_min -46
_diffrn_reflns_number 62836
_diffrn_reflns_point_group_measured_fraction_full 0.998
_diffrn_reflns_point_group_measured_fraction_max 0.988
_diffrn_reflns_theta_full 25.242
_diffrn_reflns_theta_max 27.589
_diffrn_reflns_theta_min 1.145
_diffrn_source_current 30.0
_diffrn_source_power 1.5
_diffrn_source_voltage 50.0
_diffrn_standards_number 0
_exptl_absorpt_coefficient_mu 1.127
_exptl_absorpt_correction_T_max 0.7456
_exptl_absorpt_correction_T_min 0.4054
_exptl_absorpt_correction_type multi-scan
_exptl_absorpt_process_details
'SADABS-2016/2 (Bruker,2016/2) was used for absorption correction. wR2(int) was 0.1000 before and 0.0597 after correction. The Ratio of minimum to maximum transmission is 0.5437. The \l/2 correction factor is Not present.'
_exptl_crystal_colour 'clear light black'
_exptl_crystal_colour_lustre clear
_exptl_crystal_colour_modifier light
_exptl_crystal_colour_primary black
_exptl_crystal_density_diffrn 1.111
_exptl_crystal_description block
_exptl_crystal_F_000 1912
_exptl_crystal_size_max 0.22
_exptl_crystal_size_mid 0.21
_exptl_crystal_size_min 0.2
_refine_diff_density_max 0.567
_refine_diff_density_min -0.366
_refine_diff_density_rms 0.057
_refine_ls_extinction_method none
_refine_ls_goodness_of_fit_ref 1.023
_refine_ls_hydrogen_treatment constr
_refine_ls_matrix_type full
_refine_ls_number_parameters 654
_refine_ls_number_reflns 12492
_refine_ls_number_restraints 422
_refine_ls_restrained_S_all 1.022
_refine_ls_R_factor_all 0.1574
_refine_ls_R_factor_gt 0.0691
_refine_ls_shift/su_max 0.003
_refine_ls_shift/su_mean 0.000
_refine_ls_structure_factor_coef Fsqd
_refine_ls_weighting_details 'w=1/[\s^2^(Fo^2^)+(0.0791P)^2^+0.1712P] where P=(Fo^2^+2Fc^2^)/3'
_refine_ls_weighting_scheme calc
_refine_ls_wR_factor_gt 0.1497
_refine_ls_wR_factor_ref 0.1791
_reflns_Friedel_coverage 0.000
_reflns_number_gt 5964
_reflns_number_total 12492
_reflns_threshold_expression 'I > 2\s(I)'
_cod_data_source_file d3dt01714a2.cif
_cod_data_source_block 6
_cod_original_cell_volume 5458(16)
_cod_database_code 7713607
_shelx_shelxl_version_number 2018/3
_shelx_space_group_comment
;
The symmetry employed for this shelxl refinement is uniquely defined
by the following loop, which should always be used as a source of
symmetry information in preference to the above space-group names.
They are only intended as comments.
;
_shelx_estimated_absorpt_t_max 0.806
_shelx_estimated_absorpt_t_min 0.790
_olex2_refinement_description
;
1. Fixed Uiso
 At 1.2 times of:
  All C(H) groups, All C(H,H,H,H) groups
 At 1.5 times of:
  All C(H,H,H) groups
2. Restrained distances
 C56-C55 \\sim C56-C54 \\sim C55-C54
 with sigma of 0.02
 C56A-C55A \\sim C55A-C54A \\sim C56A-C54A
 with sigma of 0.02
 Si1A-C53 \\sim Si1-C53
 with sigma of 0.02
 Si1A-C56A \\sim Si1A-C54A \\sim Si1A-C55A
 with sigma of 0.02
 Si1-C56 \\sim Si1-C54 \\sim Si1-C55
 with sigma of 0.02
 N4-C46 \\sim N4-C46A
 with sigma of 0.02
3. Uiso/Uaniso restraints and constraints
Si1 \\sim C56 \\sim C55 \\sim C54 \\sim C55A \\sim C56A \\sim C54A \\sim Si1A:
within 2A with sigma of 0.01 and sigma for terminal atoms of 0.02 within 2A
C46 \\sim C51 \\sim C50 \\sim C49 \\sim C48 \\sim C47 \\sim C52 \\sim C52A
\\sim C51A \\sim C50A \\sim C49A \\sim C48A \\sim C47A \\sim C46A: within 2A
with sigma of 0.01 and sigma for terminal atoms of 0.02 within 2A
4. Rigid body (RIGU) restrains
 C56, C54, Si1, C55
 with sigma for 1-2 distances of 0.001 and sigma for 1-3 distances of 0.002
 C56A, C55A, Si1A, C54A
 with sigma for 1-2 distances of 0.001 and sigma for 1-3 distances of 0.002
 C52, C51, C50, C49, C48, C47, C46
 with sigma for 1-2 distances of 0.001 and sigma for 1-3 distances of 0.002
 C52A, C51A, C50A, C49A, C47A, C48A, C46A
 with sigma for 1-2 distances of 0.001 and sigma for 1-3 distances of 0.002
5. Others
 Sof(H53C)=Sof(H53D)=Sof(C55A)=Sof(H55D)=Sof(H55E)=Sof(H55F)=Sof(C56A)=
 Sof(H56D)=Sof(H56E)=Sof(H56F)=Sof(C54A)=Sof(H54D)=Sof(H54E)=Sof(H54F)=
 Sof(Si1A)=1-FVAR(1)
 Sof(Si1)=Sof(H53A)=Sof(H53B)=Sof(C56)=Sof(H56A)=Sof(H56B)=Sof(H56C)=Sof(C55)=
 Sof(H55A)=Sof(H55B)=Sof(H55C)=Sof(C54)=Sof(H54A)=Sof(H54B)=Sof(H54C)=FVAR(1)
 Sof(C52A)=Sof(H52D)=Sof(H52E)=Sof(H52F)=Sof(C46A)=Sof(C51A)=Sof(C50A)=
 Sof(H50A)=Sof(C49A)=Sof(H49A)=Sof(C48A)=Sof(H48A)=Sof(C47A)=Sof(H47A)=1-FVAR(2)
 Sof(C46)=Sof(C51)=Sof(C50)=Sof(H50)=Sof(C49)=Sof(H49)=Sof(C48)=Sof(H48)=
 Sof(C47)=Sof(H47)=Sof(C52)=Sof(H52A)=Sof(H52B)=Sof(H52C)=FVAR(2)
6.a Ternary CH refined with riding coordinates:
 C20(H20), C19(H19), C40(H40)
6.b Secondary CH2 refined with riding coordinates:
 C53(H53A,H53B), C53(H53C,H53D)
6.c Aromatic/amide H refined with riding coordinates:
 C3(H3), C2(H2), C1(H1), C11(H11), C31(H31), C34(H34), C17(H17), C35(H35),
 C50(H50), C49(H49), C48(H48), C47(H47), C13(H13), C25(H25), C32(H32), C33(H33),
  C29(H29), C39(H39), C42(H42), C37(H37), C10(H10), C7(H7), C26(H26), C27(H27),
 C16(H16), C28(H28), C38(H38), C15(H15), C9(H9), C45(H45), C8(H8), C43(H43),
 C44(H44), C01I(H01I), C14(H14), C50A(H50A), C49A(H49A), C48A(H48A), C47A(H47A)
6.d Fitted hexagon refined as free rotating group:
 C46(C51,C50,C49,C48,C47), C46A(C51A,C50A,C49A,C48A,C47A)
6.e Idealised Me refined as rotating group:
 C22(H22A,H22B,H22C), C52(H52A,H52B,H52C), C56(H56A,H56B,H56C), C55(H55A,H55B,
 H55C), C54(H54A,H54B,H54C), C55A(H55D,H55E,H55F), C56A(H56D,H56E,H56F),
 C54A(H54D,H54E,H54F), C52A(H52D,H52E,H52F)
;
_olex2_submission_special_instructions 'No special instructions were received'

loop_
_space_group_symop_operation_xyz
'x, y, z'
'-x+1/2, y+1/2, -z+1/2'
'-x, -y, -z'
'x-1/2, -y-1/2, z-1/2'

loop_
_atom_site_label
_atom_site_type_symbol
_atom_site_fract_x
_atom_site_fract_y
_atom_site_fract_z
_atom_site_U_iso_or_equiv
_atom_site_adp_type
_atom_site_occupancy
_atom_site_site_symmetry_order
_atom_site_calc_flag
_atom_site_refinement_flags_posn
_atom_site_refinement_flags_adp
_atom_site_refinement_flags_occupancy
_atom_site_disorder_assembly
_atom_site_disorder_group
Y1 Y 0.34485(3) 0.55196(4) 0.61377(2) 0.05221(16) Uani 1 1 d . . . . .
Si1 Si 0.7049(8) 0.6853(10) 0.7173(3) 0.104(3) Uani 0.574(14) 1 d D U P A 1
N3 N 0.1554(2) 0.5861(2) 0.58739(8) 0.0400(7) Uani 1 1 d . . . . .
N2 N 0.2718(2) 0.3807(3) 0.63211(9) 0.0562(9) Uani 1 1 d . . . . .
N1 N 0.3208(2) 0.5233(3) 0.55062(10) 0.0610(9) Uani 1 1 d . . . . .
N4 N 0.4921(2) 0.5145(3) 0.63651(9) 0.0545(9) Uani 1 1 d D . . . .
C18 C 0.1630(2) 0.5928(3) 0.62630(10) 0.0416(9) Uani 1 1 d . . . . .
C21 C 0.1985(3) 0.6901(3) 0.57454(10) 0.0440(9) Uani 1 1 d . . . . .
C20 C 0.2341(3) 0.7613(3) 0.60560(10) 0.0473(10) Uani 1 1 d . . . . .
H20 H 0.257398 0.847307 0.604903 0.057 Uiso 1 1 calc R U . . .
C23 C 0.2127(3) 0.7064(3) 0.53418(10) 0.0506(10) Uani 1 1 d . . . . .
C3 C 0.1561(3) 0.2465(3) 0.63961(10) 0.0546(11) Uani 1 1 d . . . . .
H3 H 0.099376 0.214205 0.644429 0.065 Uiso 1 1 calc R U . . .
C5 C 0.1320(3) 0.4887(3) 0.65004(10) 0.0481(10) Uani 1 1 d . . . . .
C4 C 0.1826(3) 0.3695(4) 0.64103(10) 0.0486(10) Uani 1 1 d . . . . .
C12 C 0.1665(3) 0.5294(4) 0.69156(11) 0.0597(11) Uani 1 1 d . . . . .
C19 C 0.2121(3) 0.7011(3) 0.63776(10) 0.0472(9) Uani 1 1 d . . . . .
H19 H 0.218316 0.738752 0.662816 0.057 Uiso 1 1 calc R U . . .
C6 C 0.0256(3) 0.4706(4) 0.64417(11) 0.0556(11) Uani 1 1 d . . . . .
C2 C 0.2314(3) 0.1781(4) 0.62941(11) 0.0618(12) Uani 1 1 d . . . . .
H2 H 0.233491 0.091901 0.625976 0.074 Uiso 1 1 calc R U . . .
C30 C 0.1213(3) 0.7389(3) 0.50723(11) 0.0548(11) Uani 1 1 d . . . . .
C36 C 0.2559(3) 0.5850(4) 0.52355(11) 0.0580(11) Uani 1 1 d . . . . .
C24 C 0.2811(3) 0.8198(4) 0.53400(10) 0.0576(11) Uani 1 1 d . . . . .
C22 C 0.1096(3) 0.4833(3) 0.56345(10) 0.0483(10) Uani 1 1 d . . . . .
H22A H 0.156803 0.436290 0.553764 0.072 Uiso 1 1 calc R U . . .
H22B H 0.065070 0.517545 0.542920 0.072 Uiso 1 1 calc R U . . .
H22C H 0.077124 0.429211 0.578096 0.072 Uiso 1 1 calc R U . . .
C1 C 0.2996(3) 0.2605(4) 0.62558(12) 0.0642(12) Uani 1 1 d . . . . .
H1 H 0.357562 0.239278 0.619370 0.077 Uiso 1 1 calc R U . . .
C11 C -0.0371(3) 0.5410(4) 0.61926(12) 0.0674(12) Uani 1 1 d . . . . .
H11 H -0.014189 0.604793 0.605886 0.081 Uiso 1 1 calc R U . . .
C31 C 0.0356(3) 0.7544(4) 0.51906(12) 0.0645(12) Uani 1 1 d . . . . .
H31 H 0.032187 0.740944 0.544192 0.077 Uiso 1 1 calc R U . . .
C34 C 0.0417(5) 0.7930(5) 0.44526(14) 0.0863(16) Uani 1 1 d . . . . .
H34 H 0.043777 0.804254 0.419913 0.104 Uiso 1 1 calc R U . . .
C17 C 0.2484(4) 0.4826(5) 0.71254(12) 0.0763(14) Uani 1 1 d . . . . .
H17 H 0.282352 0.420318 0.702853 0.092 Uiso 1 1 calc R U . . .
C35 C 0.1232(4) 0.7599(4) 0.46953(12) 0.0699(12) Uani 1 1 d . . . . .
H35 H 0.179680 0.751586 0.460631 0.084 Uiso 1 1 calc R U . . .
C46 C 0.5429(8) 0.4156(7) 0.6224(3) 0.0782(18) Uani 0.658(11) 1 d DG U P B 1
C51 C 0.5617(7) 0.3015(8) 0.6407(2) 0.0872(19) Uani 0.658(11) 1 d G U P B 1
C50 C 0.6014(6) 0.2041(6) 0.6233(3) 0.099(2) Uani 0.658(11) 1 d G U P B 1
H50 H 0.613996 0.127810 0.635585 0.119 Uiso 0.658(11) 1 calc R U P B 1
C49 C 0.6222(6) 0.2209(7) 0.5876(3) 0.103(2) Uani 0.658(11) 1 d G U P B 1
H49 H 0.648780 0.155706 0.575936 0.123 Uiso 0.658(11) 1 calc R U P B 1
C48 C 0.6034(6) 0.3349(8) 0.5692(2) 0.102(2) Uani 0.658(11) 1 d G U P B 1
H48 H 0.617368 0.346118 0.545321 0.122 Uiso 0.658(11) 1 calc R U P B 1
C47 C 0.5638(8) 0.4323(7) 0.5866(3) 0.0906(19) Uani 0.658(11) 1 d G U P B 1
H47 H 0.551172 0.508636 0.574356 0.109 Uiso 0.658(11) 1 calc R U P B 1
C41 C 0.4842(3) 0.7070(4) 0.67064(15) 0.0695(13) Uani 1 1 d . . . . .
C13 C 0.1168(4) 0.6191(4) 0.70724(12) 0.0766(14) Uani 1 1 d . . . . .
H13 H 0.060285 0.649415 0.693510 0.092 Uiso 1 1 calc R U . . .
C25 C 0.2482(4) 0.9391(4) 0.53711(12) 0.0702(13) Uani 1 1 d . . . . .
H25 H 0.184473 0.951705 0.537802 0.084 Uiso 1 1 calc R U . . .
C32 C -0.0442(3) 0.7891(4) 0.49434(15) 0.0805(14) Uani 1 1 d . . . . .
H32 H -0.101017 0.799027 0.502851 0.097 Uiso 1 1 calc R U . . .
C33 C -0.0407(5) 0.8094(4) 0.45716(16) 0.0870(16) Uani 1 1 d . . . . .
H33 H -0.094638 0.834115 0.440452 0.104 Uiso 1 1 calc R U . . .
C29 C 0.3745(4) 0.8030(5) 0.53131(12) 0.0750(13) Uani 1 1 d . . . . .
H29 H 0.397462 0.722958 0.528349 0.090 Uiso 1 1 calc R U . . .
C39 C 0.3447(4) 0.4162(4) 0.53388(15) 0.0807(14) Uani 1 1 d . . . . .
H39 H 0.387952 0.357024 0.545436 0.097 Uiso 1 1 calc R U . . .
C42 C 0.4809(3) 0.7967(5) 0.64306(15) 0.0824(14) Uani 1 1 d . . . . .
H42 H 0.508411 0.780714 0.622169 0.099 Uiso 1 1 calc R U . . .
C37 C 0.2398(4) 0.5155(5) 0.49086(13) 0.0840(15) Uani 1 1 d . . . . .
H37 H 0.199455 0.535499 0.468510 0.101 Uiso 1 1 calc R U . . .
C10 C -0.1340(4) 0.5189(7) 0.61363(15) 0.0914(17) Uani 1 1 d . . . . .
H10 H -0.174906 0.566689 0.596322 0.110 Uiso 1 1 calc R U . . .
C7 C -0.0124(4) 0.3821(4) 0.66489(14) 0.0771(14) Uani 1 1 d . . . . .
H7 H 0.027863 0.336264 0.683003 0.092 Uiso 1 1 calc R U . . .
C26 C 0.3079(5) 1.0406(5) 0.53922(14) 0.0836(15) Uani 1 1 d . . . . .
H26 H 0.284844 1.120554 0.542234 0.100 Uiso 1 1 calc R U . . .
C27 C 0.4005(5) 1.0245(6) 0.53692(16) 0.1005(19) Uani 1 1 d . . . . .
H27 H 0.440258 1.093617 0.538004 0.121 Uiso 1 1 calc R U . . .
C16 C 0.2802(5) 0.5303(6) 0.74876(15) 0.106(2) Uani 1 1 d . . . . .
H16 H 0.336280 0.500770 0.763039 0.127 Uiso 1 1 calc R U . . .
C53 C 0.6402(3) 0.5985(5) 0.67581(16) 0.0983(18) Uani 1 1 d D . . . .
H53A H 0.657798 0.636315 0.653681 0.118 Uiso 0.574(14) 1 calc R U P A 1
H53B H 0.665338 0.513929 0.677397 0.118 Uiso 0.574(14) 1 calc R U P A 1
H53C H 0.656649 0.616189 0.651480 0.118 Uiso 0.426(14) 1 calc R U P A 2
H53D H 0.662937 0.514295 0.682242 0.118 Uiso 0.426(14) 1 calc R U P A 2
C28 C 0.4355(4) 0.9074(6) 0.53305(16) 0.1002(18) Uani 1 1 d . . . . .
H28 H 0.498862 0.896446 0.531558 0.120 Uiso 1 1 calc R U . . .
C38 C 0.2968(4) 0.4083(5) 0.49826(16) 0.1036(19) Uani 1 1 d . . . . .
H38 H 0.300835 0.343320 0.481505 0.124 Uiso 1 1 calc R U . . .
C15 C 0.2290(6) 0.6203(6) 0.76323(15) 0.107(2) Uani 1 1 d . . . . .
H15 H 0.250020 0.650601 0.787423 0.129 Uiso 1 1 calc R U . . .
C9 C -0.1690(4) 0.4274(7) 0.6334(2) 0.104(2) Uani 1 1 d . . . . .
H9 H -0.233559 0.411067 0.629225 0.124 Uiso 1 1 calc R U . . .
C40 C 0.5388(4) 0.5875(5) 0.66850(17) 0.0971(18) Uani 1 1 d . . . . .
H40 H 0.525953 0.539491 0.690113 0.117 Uiso 1 1 calc R U . . .
C45 C 0.4407(4) 0.7350(6) 0.70052(16) 0.0924(16) Uani 1 1 d . . . . .
H45 H 0.440049 0.675199 0.719174 0.111 Uiso 1 1 calc R U . . .
C8 C -0.1083(5) 0.3596(6) 0.65949(19) 0.1032(19) Uani 1 1 d . . . . .
H8 H -0.131885 0.298296 0.673567 0.124 Uiso 1 1 calc R U . . .
C43 C 0.4363(4) 0.9119(5) 0.64628(19) 0.0927(17) Uani 1 1 d . . . . .
H43 H 0.433524 0.971903 0.627454 0.111 Uiso 1 1 calc R U . . .
C44 C 0.3985(4) 0.8478(6) 0.70352(17) 0.0978(17) Uani 1 1 d . . . . .
H44 H 0.370331 0.864430 0.724203 0.117 Uiso 1 1 calc R U . . .
C01I C 0.3975(4) 0.9353(6) 0.6767(2) 0.102(2) Uani 1 1 d . . . . .
H01I H 0.369669 1.012678 0.679203 0.123 Uiso 1 1 calc R U . . .
C14 C 0.1492(5) 0.6647(5) 0.74277(16) 0.0990(19) Uani 1 1 d . . . . .
H14 H 0.115279 0.726709 0.752602 0.119 Uiso 1 1 calc R U . . .
C52 C 0.5414(8) 0.2798(11) 0.6758(3) 0.107(3) Uani 0.658(11) 1 d . U P B 1
H52A H 0.578605 0.334685 0.693706 0.160 Uiso 0.658(11) 1 calc R U P B 1
H52B H 0.555970 0.194377 0.682889 0.160 Uiso 0.658(11) 1 calc R U P B 1
H52C H 0.475436 0.295158 0.675451 0.160 Uiso 0.658(11) 1 calc R U P B 1
C56 C 0.8327(14) 0.658(2) 0.7207(7) 0.135(5) Uani 0.574(14) 1 d D U P A 1
H56A H 0.845305 0.570033 0.722045 0.203 Uiso 0.574(14) 1 calc R U P A 1
H56B H 0.866469 0.698430 0.742895 0.203 Uiso 0.574(14) 1 calc R U P A 1
H56C H 0.853010 0.692585 0.698923 0.203 Uiso 0.574(14) 1 calc R U P A 1
C55 C 0.6777(9) 0.8544(11) 0.7201(5) 0.133(4) Uani 0.574(14) 1 d D U P A 1
H55A H 0.733761 0.898534 0.731523 0.199 Uiso 0.574(14) 1 calc R U P A 1
H55B H 0.629394 0.865574 0.734957 0.199 Uiso 0.574(14) 1 calc R U P A 1
H55C H 0.655901 0.886555 0.695230 0.199 Uiso 0.574(14) 1 calc R U P A 1
C54 C 0.6697(10) 0.6134(16) 0.7596(3) 0.137(4) Uani 0.574(14) 1 d D U P A 1
H54A H 0.657490 0.525818 0.755165 0.205 Uiso 0.574(14) 1 calc R U P A 1
H54B H 0.613563 0.653693 0.764586 0.205 Uiso 0.574(14) 1 calc R U P A 1
H54C H 0.719902 0.623759 0.780830 0.205 Uiso 0.574(14) 1 calc R U P A 1
C55A C 0.6987(14) 0.8667(16) 0.6923(7) 0.144(6) Uani 0.426(14) 1 d D U P A 2
H55D H 0.652670 0.905645 0.704740 0.216 Uiso 0.426(14) 1 calc R U P A 2
H55E H 0.676091 0.866914 0.665626 0.216 Uiso 0.426(14) 1 calc R U P A 2
H55F H 0.757155 0.912170 0.697875 0.216 Uiso 0.426(14) 1 calc R U P A 2
C56A C 0.8415(19) 0.660(3) 0.7098(8) 0.132(5) Uani 0.426(14) 1 d D U P A 2
H56D H 0.881754 0.721364 0.724198 0.197 Uiso 0.426(14) 1 calc R U P A 2
H56E H 0.853371 0.659046 0.684494 0.197 Uiso 0.426(14) 1 calc R U P A 2
H56F H 0.854197 0.579230 0.720940 0.197 Uiso 0.426(14) 1 calc R U P A 2
C54A C 0.6930(12) 0.702(2) 0.7568(4) 0.118(4) Uani 0.426(14) 1 d D U P A 2
H54D H 0.647013 0.638049 0.758883 0.177 Uiso 0.426(14) 1 calc R U P A 2
H54E H 0.668447 0.781979 0.762050 0.177 Uiso 0.426(14) 1 calc R U P A 2
H54F H 0.750031 0.684990 0.774422 0.177 Uiso 0.426(14) 1 calc R U P A 2
Si1A Si 0.7185(11) 0.7013(14) 0.7091(4) 0.095(3) Uani 0.426(14) 1 d D U P A 2
C52A C 0.5211(17) 0.306(2) 0.6913(6) 0.109(4) Uani 0.342(11) 1 d . U P B 2
H52D H 0.454115 0.319279 0.688459 0.163 Uiso 0.342(11) 1 calc R U P B 2
H52E H 0.553857 0.371429 0.706710 0.163 Uiso 0.342(11) 1 calc R U P B 2
H52F H 0.537275 0.226531 0.702978 0.163 Uiso 0.342(11) 1 calc R U P B 2
C46A C 0.5392(17) 0.4067(13) 0.6272(6) 0.077(2) Uani 0.342(11) 1 d DG U P B 2
C51A C 0.5498(14) 0.3086(16) 0.6529(5) 0.089(2) Uani 0.342(11) 1 d G U P B 2
C50A C 0.5898(11) 0.1963(12) 0.6443(5) 0.101(3) Uani 0.342(11) 1 d G U P B 2
H50A H 0.596835 0.130659 0.661451 0.121 Uiso 0.342(11) 1 calc R U P B 2
C49A C 0.6192(11) 0.1820(11) 0.6099(5) 0.101(3) Uani 0.342(11) 1 d G U P B 2
H49A H 0.645922 0.106776 0.604178 0.121 Uiso 0.342(11) 1 calc R U P B 2
C48A C 0.6086(12) 0.2800(15) 0.5842(4) 0.097(2) Uani 0.342(11) 1 d G U P B 2
H48A H 0.628262 0.270432 0.561274 0.117 Uiso 0.342(11) 1 calc R U P B 2
C47A C 0.5686(15) 0.3924(13) 0.5928(5) 0.085(2) Uani 0.342(11) 1 d G U P B 2
H47A H 0.561516 0.457973 0.575643 0.102 Uiso 0.342(11) 1 calc R U P B 2

loop_
_atom_site_aniso_label
_atom_site_aniso_U_11
_atom_site_aniso_U_22
_atom_site_aniso_U_33
_atom_site_aniso_U_23
_atom_site_aniso_U_13
_atom_site_aniso_U_12
Y1 0.0490(2) 0.0489(2) 0.0567(3) -0.0003(2) 0.00418(18) -0.0024(2)
Si1 0.086(4) 0.098(4) 0.114(5) -0.040(3) -0.019(4) 0.011(3)
N3 0.0500(19) 0.0338(16) 0.0344(17) -0.0019(13) 0.0030(14) -0.0069(14)
N2 0.048(2) 0.048(2) 0.069(2) 0.0068(17) 0.0018(17) 0.0037(17)
N1 0.065(2) 0.053(2) 0.066(2) -0.0094(18) 0.0124(19) -0.0010(18)
N4 0.0472(19) 0.054(2) 0.062(2) -0.0049(17) 0.0103(17) 0.0022(16)
C18 0.044(2) 0.041(2) 0.039(2) 0.0001(17) 0.0046(17) 0.0002(17)
C21 0.048(2) 0.045(2) 0.038(2) 0.0033(18) 0.0072(18) 0.0004(18)
C20 0.055(2) 0.036(2) 0.049(2) -0.0035(19) 0.0048(19) -0.0097(18)
C23 0.062(3) 0.048(2) 0.040(2) 0.0024(19) 0.0037(19) -0.006(2)
C3 0.066(3) 0.043(2) 0.051(3) 0.0140(19) 0.001(2) -0.011(2)
C5 0.057(3) 0.044(2) 0.040(2) 0.0035(18) 0.0017(19) -0.0100(19)
C4 0.051(3) 0.052(3) 0.038(2) 0.0049(18) -0.0041(18) -0.007(2)
C12 0.078(3) 0.055(3) 0.045(2) 0.004(2) 0.006(2) -0.020(2)
C19 0.056(2) 0.043(2) 0.041(2) -0.0032(18) 0.0044(19) -0.0038(19)
C6 0.053(3) 0.063(3) 0.051(3) -0.008(2) 0.010(2) -0.009(2)
C2 0.077(3) 0.043(2) 0.059(3) 0.007(2) -0.004(2) 0.011(2)
C30 0.070(3) 0.044(2) 0.046(3) 0.0021(19) -0.001(2) -0.005(2)
C36 0.066(3) 0.060(3) 0.047(3) -0.008(2) 0.009(2) -0.009(2)
C24 0.068(3) 0.065(3) 0.039(2) 0.005(2) 0.005(2) -0.015(2)
C22 0.056(2) 0.043(2) 0.043(2) -0.0035(18) 0.0012(19) -0.0080(19)
C1 0.054(3) 0.057(3) 0.077(3) 0.008(2) 0.000(2) 0.004(2)
C11 0.062(3) 0.086(3) 0.054(3) -0.011(3) 0.009(2) -0.002(3)
C31 0.080(3) 0.057(3) 0.052(3) 0.008(2) -0.004(3) 0.004(2)
C34 0.126(5) 0.073(3) 0.051(3) 0.006(3) -0.006(3) -0.008(4)
C17 0.088(4) 0.077(3) 0.054(3) 0.007(2) -0.012(3) -0.017(3)
C35 0.084(3) 0.072(3) 0.051(3) 0.012(2) 0.003(2) -0.004(3)
C46 0.047(3) 0.072(3) 0.111(4) -0.034(3) 0.002(3) 0.000(3)
C51 0.067(4) 0.074(3) 0.120(5) -0.032(3) 0.015(3) 0.010(3)
C50 0.079(4) 0.084(3) 0.135(5) -0.042(4) 0.020(4) 0.014(3)
C49 0.083(4) 0.092(4) 0.134(5) -0.044(4) 0.019(4) 0.012(4)
C48 0.081(4) 0.100(4) 0.124(5) -0.040(4) 0.015(4) 0.013(4)
C47 0.064(3) 0.095(4) 0.109(4) -0.042(3) 0.007(3) 0.007(4)
C41 0.064(3) 0.059(3) 0.078(3) -0.011(3) -0.008(3) 0.007(2)
C13 0.103(4) 0.076(3) 0.052(3) -0.010(3) 0.015(3) -0.016(3)
C25 0.086(3) 0.049(3) 0.074(3) 0.005(2) 0.013(3) -0.017(3)
C32 0.068(3) 0.080(3) 0.085(4) 0.012(3) -0.009(3) 0.010(3)
C33 0.108(5) 0.058(3) 0.077(4) 0.003(3) -0.030(3) 0.002(3)
C29 0.082(4) 0.078(3) 0.069(3) -0.001(3) 0.025(3) -0.017(3)
C39 0.096(4) 0.064(3) 0.082(4) -0.009(3) 0.014(3) 0.011(3)
C42 0.070(3) 0.088(4) 0.085(4) -0.006(3) 0.003(3) 0.005(3)
C37 0.116(4) 0.077(3) 0.056(3) -0.011(3) 0.008(3) -0.001(3)
C10 0.067(4) 0.132(5) 0.072(4) -0.027(3) 0.003(3) 0.013(3)
C7 0.077(4) 0.074(3) 0.086(4) -0.003(3) 0.030(3) -0.016(3)
C26 0.116(5) 0.059(3) 0.076(3) 0.004(3) 0.020(3) -0.022(3)
C27 0.129(6) 0.086(5) 0.090(4) 0.007(3) 0.032(4) -0.046(4)
C16 0.127(5) 0.124(5) 0.052(3) 0.023(3) -0.023(3) -0.030(4)
C53 0.063(3) 0.101(4) 0.126(5) -0.042(3) 0.003(3) 0.013(3)
C28 0.094(4) 0.110(5) 0.105(4) 0.002(4) 0.038(3) -0.042(4)
C38 0.133(5) 0.089(4) 0.086(4) -0.041(3) 0.015(4) 0.020(4)
C15 0.174(7) 0.102(5) 0.045(3) -0.014(3) 0.017(4) -0.063(5)
C9 0.070(4) 0.138(6) 0.109(5) -0.049(4) 0.034(4) -0.028(4)
C40 0.079(4) 0.077(3) 0.122(5) -0.026(3) -0.018(3) 0.030(3)
C45 0.085(4) 0.096(4) 0.089(4) 0.005(3) -0.003(3) 0.006(3)
C8 0.096(5) 0.101(4) 0.124(5) -0.015(4) 0.049(4) -0.038(4)
C43 0.092(4) 0.063(4) 0.111(5) -0.002(3) -0.015(4) -0.010(3)
C44 0.095(4) 0.107(5) 0.088(4) -0.019(4) 0.010(3) 0.028(4)
C01I 0.107(5) 0.078(4) 0.109(5) -0.026(4) -0.014(4) 0.027(3)
C14 0.146(6) 0.093(4) 0.059(4) -0.012(3) 0.022(4) -0.029(4)
C52 0.093(6) 0.102(6) 0.127(6) -0.018(5) 0.026(5) 0.018(5)
C56 0.098(7) 0.164(8) 0.129(11) -0.058(9) -0.021(6) 0.013(6)
C55 0.125(8) 0.112(6) 0.150(10) -0.067(6) -0.003(8) 0.000(6)
C54 0.131(9) 0.151(9) 0.114(8) -0.042(7) -0.012(6) 0.000(9)
C55A 0.134(11) 0.124(9) 0.158(12) -0.004(9) -0.018(11) -0.016(7)
C56A 0.080(8) 0.176(10) 0.130(13) -0.074(10) -0.003(7) -0.001(7)
C54A 0.105(8) 0.141(10) 0.103(8) -0.040(7) 0.006(6) -0.012(9)
Si1A 0.072(4) 0.104(4) 0.103(5) -0.029(4) 0.002(3) -0.010(3)
C52A 0.104(10) 0.098(10) 0.129(7) -0.012(7) 0.034(7) 0.022(9)
C46A 0.048(4) 0.073(4) 0.111(5) -0.035(4) 0.010(4) 0.001(4)
C51A 0.068(4) 0.080(4) 0.118(5) -0.028(4) 0.014(4) 0.006(4)
C50A 0.081(5) 0.087(4) 0.129(6) -0.036(5) 0.009(5) 0.014(4)
C49A 0.081(4) 0.086(4) 0.133(6) -0.040(4) 0.013(4) 0.012(4)
C48A 0.076(4) 0.086(4) 0.128(5) -0.043(4) 0.013(4) 0.015(4)
C47A 0.059(4) 0.084(4) 0.111(5) -0.042(4) 0.011(4) 0.008(4)

loop_
_atom_type_symbol
_atom_type_description
_atom_type_scat_dispersion_real
_atom_type_scat_dispersion_imag
_atom_type_scat_source
C C 0.0033 0.0016 'International Tables Vol C Tables 4.2.6.8 and 6.1.1.4'
H H 0.0000 0.0000 'International Tables Vol C Tables 4.2.6.8 and 6.1.1.4'
N N 0.0061 0.0033 'International Tables Vol C Tables 4.2.6.8 and 6.1.1.4'
Si Si 0.0817 0.0704 'International Tables Vol C Tables 4.2.6.8 and 6.1.1.4'
Y Y -2.7962 3.5667 'International Tables Vol C Tables 4.2.6.8 and 6.1.1.4'

loop_
_geom_angle_atom_site_label_1
_geom_angle_atom_site_label_2
_geom_angle_atom_site_label_3
_geom_angle
_geom_angle_site_symmetry_1
_geom_angle_site_symmetry_3
_geom_angle_publ_flag
N3 Y1 C18 29.29(11) . . ?
N3 Y1 C21 29.39(10) . . ?
N3 Y1 C19 47.85(12) . . ?
N2 Y1 N3 74.09(13) . . ?
N2 Y1 N1 101.06(13) . . ?
N2 Y1 C18 65.06(13) . . ?
N2 Y1 C21 103.46(16) . . ?
N2 Y1 C20 113.62(16) . . ?
N2 Y1 C19 89.46(16) . . ?
N1 Y1 N3 73.00(11) . . ?
N1 Y1 C18 102.16(13) . . ?
N1 Y1 C21 65.78(13) . . ?
N1 Y1 C20 91.28(12) . . ?
N1 Y1 C19 114.16(13) . . ?
N4 Y1 N3 176.33(10) . . ?
N4 Y1 N2 102.27(15) . . ?
N4 Y1 N1 108.49(13) . . ?
N4 Y1 C18 148.72(14) . . ?
N4 Y1 C21 154.26(12) . . ?
N4 Y1 C20 134.71(12) . . ?
N4 Y1 C19 132.48(14) . . ?
C21 Y1 C18 48.82(13) . . ?
C21 Y1 C19 48.67(14) . . ?
C20 Y1 N3 47.95(11) . . ?
C20 Y1 C18 48.60(12) . . ?
C20 Y1 C21 29.11(10) . . ?
C20 Y1 C19 29.94(11) . . ?
C19 Y1 C18 28.97(10) . . ?
C53 Si1 C54 106.6(6) . . ?
C56 Si1 C53 108.8(11) . . ?
C56 Si1 C55 111.5(8) . . ?
C56 Si1 C54 107.3(6) . . ?
C55 Si1 C53 116.7(7) . . ?
C55 Si1 C54 105.3(6) . . ?
C18 N3 Y1 76.38(19) . . ?
C18 N3 C22 125.1(3) . . ?
C21 N3 Y1 75.4(2) . . ?
C21 N3 C18 109.8(3) . . ?
C21 N3 C22 125.1(3) . . ?
C22 N3 Y1 114.4(2) . . ?
C4 N2 Y1 129.5(3) . . ?
C1 N2 Y1 122.6(3) . . ?
C1 N2 C4 105.6(3) . . ?
C36 N1 Y1 127.2(3) . . ?
C39 N1 Y1 123.7(3) . . ?
C39 N1 C36 106.0(4) . . ?
C46 N4 Y1 121.9(5) . . ?
C46 N4 C40 119.2(6) . . ?
C40 N4 Y1 118.8(3) . . ?
C46A N4 Y1 122.6(11) . . ?
C46A N4 C40 117.2(11) . . ?
N3 C18 Y1 74.34(19) . . ?
N3 C18 C5 123.7(3) . . ?
C5 C18 Y1 111.0(2) . . ?
C19 C18 Y1 74.6(2) . . ?
C19 C18 N3 106.8(3) . . ?
C19 C18 C5 129.1(3) . . ?
N3 C21 Y1 75.2(2) . . ?
N3 C21 C23 123.9(3) . . ?
C20 C21 Y1 74.8(2) . . ?
C20 C21 N3 106.9(3) . . ?
C20 C21 C23 128.7(3) . . ?
C23 C21 Y1 109.5(2) . . ?
Y1 C20 H20 125.1 . . ?
C21 C20 Y1 76.1(2) . . ?
C21 C20 H20 125.1 . . ?
C21 C20 C19 108.4(3) . . ?
C19 C20 Y1 75.7(2) . . ?
C19 C20 H20 125.1 . . ?
C21 C23 C30 112.9(3) . . ?
C21 C23 C24 106.7(3) . . ?
C30 C23 C24 106.9(3) . . ?
C36 C23 C21 106.2(3) . . ?
C36 C23 C30 112.2(3) . . ?
C36 C23 C24 112.0(4) . . ?
C4 C3 H3 126.7 . . ?
C4 C3 C2 106.6(4) . . ?
C2 C3 H3 126.7 . . ?
C18 C5 C4 106.8(3) . . ?
C18 C5 C12 105.5(3) . . ?
C4 C5 C12 111.0(3) . . ?
C6 C5 C18 113.9(3) . . ?
C6 C5 C4 111.7(3) . . ?
C6 C5 C12 107.8(3) . . ?
N2 C4 C5 118.3(3) . . ?
C3 C4 N2 109.7(4) . . ?
C3 C4 C5 131.9(4) . . ?
C17 C12 C5 121.5(4) . . ?
C17 C12 C13 118.8(4) . . ?
C13 C12 C5 119.6(4) . . ?
Y1 C19 H19 125.3 . . ?
C18 C19 Y1 76.4(2) . . ?
C18 C19 C20 108.2(3) . . ?
C18 C19 H19 125.3 . . ?
C20 C19 Y1 74.4(2) . . ?
C20 C19 H19 125.3 . . ?
C11 C6 C5 123.1(4) . . ?
C11 C6 C7 117.0(4) . . ?
C7 C6 C5 119.9(4) . . ?
C3 C2 H2 126.4 . . ?
C1 C2 C3 107.3(4) . . ?
C1 C2 H2 126.4 . . ?
C31 C30 C23 122.7(4) . . ?
C31 C30 C35 117.5(4) . . ?
C35 C30 C23 119.7(4) . . ?
N1 C36 C23 118.7(4) . . ?
C37 C36 N1 109.6(4) . . ?
C37 C36 C23 131.6(4) . . ?
C25 C24 C23 119.6(4) . . ?
C25 C24 C29 118.9(4) . . ?
C29 C24 C23 121.5(4) . . ?
N3 C22 H22A 109.5 . . ?
N3 C22 H22B 109.5 . . ?
N3 C22 H22C 109.5 . . ?
H22A C22 H22B 109.5 . . ?
H22A C22 H22C 109.5 . . ?
H22B C22 H22C 109.5 . . ?
N2 C1 H1 124.6 . . ?
C2 C1 N2 110.7(4) . . ?
C2 C1 H1 124.6 . . ?
C6 C11 H11 119.2 . . ?
C6 C11 C10 121.5(5) . . ?
C10 C11 H11 119.2 . . ?
C30 C31 H31 119.5 . . ?
C32 C31 C30 121.1(5) . . ?
C32 C31 H31 119.5 . . ?
C35 C34 H34 119.1 . . ?
C33 C34 H34 119.1 . . ?
C33 C34 C35 121.8(5) . . ?
C12 C17 H17 120.5 . . ?
C12 C17 C16 119.0(5) . . ?
C16 C17 H17 120.5 . . ?
C30 C35 H35 119.9 . . ?
C34 C35 C30 120.1(5) . . ?
C34 C35 H35 119.9 . . ?
C51 C46 N4 123.0(6) . . ?
C51 C46 C47 120.0 . . ?
C47 C46 N4 116.6(6) . . ?
C46 C51 C50 120.0 . . ?
C52 C51 C46 122.2(6) . . ?
C52 C51 C50 117.8(6) . . ?
C51 C50 H50 120.0 . . ?
C49 C50 C51 120.0 . . ?
C49 C50 H50 120.0 . . ?
C50 C49 H49 120.0 . . ?
C50 C49 C48 120.0 . . ?
C48 C49 H49 120.0 . . ?
C49 C48 H48 120.0 . . ?
C49 C48 C47 120.0 . . ?
C47 C48 H48 120.0 . . ?
C46 C47 H47 120.0 . . ?
C48 C47 C46 120.0 . . ?
C48 C47 H47 120.0 . . ?
C42 C41 C40 120.1(5) . . ?
C45 C41 C42 117.2(5) . . ?
C45 C41 C40 122.6(5) . . ?
C12 C13 H13 119.4 . . ?
C14 C13 C12 121.3(5) . . ?
C14 C13 H13 119.4 . . ?
C24 C25 H25 119.5 . . ?
C24 C25 C26 121.0(5) . . ?
C26 C25 H25 119.5 . . ?
C31 C32 H32 119.8 . . ?
C31 C32 C33 120.5(5) . . ?
C33 C32 H32 119.8 . . ?
C34 C33 C32 119.0(5) . . ?
C34 C33 H33 120.5 . . ?
C32 C33 H33 120.5 . . ?
C24 C29 H29 120.0 . . ?
C24 C29 C28 120.0(5) . . ?
C28 C29 H29 120.0 . . ?
N1 C39 H39 124.8 . . ?
C38 C39 N1 110.4(5) . . ?
C38 C39 H39 124.8 . . ?
C41 C42 H42 119.8 . . ?
C41 C42 C43 120.4(5) . . ?
C43 C42 H42 119.8 . . ?
C36 C37 H37 127.1 . . ?
C36 C37 C38 105.9(5) . . ?
C38 C37 H37 127.1 . . ?
C11 C10 H10 120.0 . . ?
C9 C10 C11 120.1(6) . . ?
C9 C10 H10 120.0 . . ?
C6 C7 H7 119.1 . . ?
C8 C7 C6 121.8(5) . . ?
C8 C7 H7 119.1 . . ?
C25 C26 H26 119.8 . . ?
C27 C26 C25 120.4(5) . . ?
C27 C26 H26 119.8 . . ?
C26 C27 H27 119.8 . . ?
C26 C27 C28 120.3(5) . . ?
C28 C27 H27 119.8 . . ?
C17 C16 H16 119.8 . . ?
C15 C16 C17 120.3(6) . . ?
C15 C16 H16 119.8 . . ?
Si1 C53 H53A 106.8 . . ?
Si1 C53 H53B 106.8 . . ?
H53A C53 H53B 106.7 . . ?
H53C C53 H53D 105.8 . . ?
C40 C53 Si1 122.0(5) . . ?
C40 C53 H53A 106.8 . . ?
C40 C53 H53B 106.8 . . ?
C40 C53 H53C 104.8 . . ?
C40 C53 H53D 104.8 . . ?
C40 C53 Si1A 130.0(6) . . ?
Si1A C53 H53C 104.8 . . ?
Si1A C53 H53D 104.8 . . ?
C29 C28 H28 120.3 . . ?
C27 C28 C29 119.4(6) . . ?
C27 C28 H28 120.3 . . ?
C39 C38 C37 108.1(5) . . ?
C39 C38 H38 126.0 . . ?
C37 C38 H38 126.0 . . ?
C16 C15 H15 119.8 . . ?
C14 C15 C16 120.3(6) . . ?
C14 C15 H15 119.8 . . ?
C10 C9 H9 120.3 . . ?
C10 C9 C8 119.5(6) . . ?
C8 C9 H9 120.3 . . ?
N4 C40 C41 109.0(4) . . ?
N4 C40 H40 103.1 . . ?
C41 C40 H40 103.1 . . ?
C53 C40 N4 119.7(5) . . ?
C53 C40 C41 116.2(5) . . ?
C53 C40 H40 103.1 . . ?
C41 C45 H45 119.1 . . ?
C44 C45 C41 121.8(5) . . ?
C44 C45 H45 119.1 . . ?
C7 C8 H8 120.0 . . ?
C9 C8 C7 120.0(6) . . ?
C9 C8 H8 120.0 . . ?
C42 C43 H43 120.2 . . ?
C01I C43 C42 119.6(6) . . ?
C01I C43 H43 120.2 . . ?
C45 C44 H44 119.9 . . ?
C01I C44 C45 120.2(6) . . ?
C01I C44 H44 119.9 . . ?
C43 C01I C44 120.7(6) . . ?
C43 C01I H01I 119.7 . . ?
C44 C01I H01I 119.7 . . ?
C13 C14 H14 119.9 . . ?
C15 C14 C13 120.2(6) . . ?
C15 C14 H14 119.9 . . ?
C51 C52 H52A 109.5 . . ?
C51 C52 H52B 109.5 . . ?
C51 C52 H52C 109.5 . . ?
H52A C52 H52B 109.5 . . ?
H52A C52 H52C 109.5 . . ?
H52B C52 H52C 109.5 . . ?
Si1 C56 H56A 109.5 . . ?
Si1 C56 H56B 109.5 . . ?
Si1 C56 H56C 109.5 . . ?
H56A C56 H56B 109.5 . . ?
H56A C56 H56C 109.5 . . ?
H56B C56 H56C 109.5 . . ?
Si1 C55 H55A 109.5 . . ?
Si1 C55 H55B 109.5 . . ?
Si1 C55 H55C 109.5 . . ?
H55A C55 H55B 109.5 . . ?
H55A C55 H55C 109.5 . . ?
H55B C55 H55C 109.5 . . ?
Si1 C54 H54A 109.5 . . ?
Si1 C54 H54B 109.5 . . ?
Si1 C54 H54C 109.5 . . ?
H54A C54 H54B 109.5 . . ?
H54A C54 H54C 109.5 . . ?
H54B C54 H54C 109.5 . . ?
H55D C55A H55E 109.5 . . ?
H55D C55A H55F 109.5 . . ?
H55E C55A H55F 109.5 . . ?
Si1A C55A H55D 109.5 . . ?
Si1A C55A H55E 109.5 . . ?
Si1A C55A H55F 109.5 . . ?
H56D C56A H56E 109.5 . . ?
H56D C56A H56F 109.5 . . ?
H56E C56A H56F 109.5 . . ?
Si1A C56A H56D 109.5 . . ?
Si1A C56A H56E 109.5 . . ?
Si1A C56A H56F 109.5 . . ?
H54D C54A H54E 109.5 . . ?
H54D C54A H54F 109.5 . . ?
H54E C54A H54F 109.5 . . ?
Si1A C54A H54D 109.5 . . ?
Si1A C54A H54E 109.5 . . ?
Si1A C54A H54F 109.5 . . ?
C53 Si1A C55A 108.0(10) . . ?
C56A Si1A C53 109.9(15) . . ?
C56A Si1A C55A 108.7(9) . . ?
C56A Si1A C54A 110.5(9) . . ?
C54A Si1A C53 114.4(9) . . ?
C54A Si1A C55A 105.1(8) . . ?
H52D C52A H52E 109.5 . . ?
H52D C52A H52F 109.5 . . ?
H52E C52A H52F 109.5 . . ?
C51A C52A H52D 109.5 . . ?
C51A C52A H52E 109.5 . . ?
C51A C52A H52F 109.5 . . ?
C51A C46A N4 117.0(12) . . ?
C51A C46A C47A 120.0 . . ?
C47A C46A N4 122.8(12) . . ?
C46A C51A C52A 127.5(11) . . ?
C46A C51A C50A 120.0 . . ?
C50A C51A C52A 112.5(11) . . ?
C51A C50A H50A 120.0 . . ?
C49A C50A C51A 120.0 . . ?
C49A C50A H50A 120.0 . . ?
C50A C49A H49A 120.0 . . ?
C50A C49A C48A 120.0 . . ?
C48A C49A H49A 120.0 . . ?
C49A C48A H48A 120.0 . . ?
C47A C48A C49A 120.0 . . ?
C47A C48A H48A 120.0 . . ?
C46A C47A H47A 120.0 . . ?
C48A C47A C46A 120.0 . . ?
C48A C47A H47A 120.0 . . ?

loop_
_geom_bond_atom_site_label_1
_geom_bond_atom_site_label_2
_geom_bond_distance
_geom_bond_site_symmetry_2
_geom_bond_publ_flag
Y1 N3 2.742(5) . ?
Y1 N2 2.267(4) . ?
Y1 N1 2.267(5) . ?
Y1 N4 2.164(5) . ?
Y1 C18 2.768(6) . ?
Y1 C21 2.745(5) . ?
Y1 C20 2.729(5) . ?
Y1 C19 2.745(5) . ?
Si1 C53 1.861(10) . ?
Si1 C56 1.841(13) . ?
Si1 C55 1.854(12) . ?
Si1 C54 1.862(13) . ?
N3 C18 1.393(5) . ?
N3 C21 1.392(5) . ?
N3 C22 1.477(5) . ?
N2 C4 1.384(5) . ?
N2 C1 1.377(5) . ?
N1 C36 1.390(5) . ?
N1 C39 1.367(6) . ?
N4 C46 1.431(5) . ?
N4 C40 1.454(6) . ?
N4 C46A 1.408(8) . ?
C18 C5 1.520(5) . ?
C18 C19 1.379(5) . ?
C21 C20 1.375(5) . ?
C21 C23 1.520(5) . ?
C20 H20 0.9800 . ?
C20 C19 1.414(5) . ?
C23 C30 1.527(6) . ?
C23 C36 1.517(6) . ?
C23 C24 1.561(6) . ?
C3 H3 0.9300 . ?
C3 C4 1.366(5) . ?
C3 C2 1.410(6) . ?
C5 C4 1.530(6) . ?
C5 C12 1.555(6) . ?
C5 C6 1.519(6) . ?
C12 C17 1.374(6) . ?
C12 C13 1.377(6) . ?
C19 H19 0.9800 . ?
C6 C11 1.376(6) . ?
C6 C7 1.379(6) . ?
C2 H2 0.9300 . ?
C2 C1 1.343(6) . ?
C30 C31 1.385(6) . ?
C30 C35 1.387(6) . ?
C36 C37 1.379(6) . ?
C24 C25 1.371(6) . ?
C24 C29 1.375(6) . ?
C22 H22A 0.9600 . ?
C22 H22B 0.9600 . ?
C22 H22C 0.9600 . ?
C1 H1 0.9300 . ?
C11 H11 0.9300 . ?
C11 C10 1.390(7) . ?
C31 H31 0.9300 . ?
C31 C32 1.371(6) . ?
C34 H34 0.9300 . ?
C34 C35 1.376(7) . ?
C34 C33 1.344(7) . ?
C17 H17 0.9300 . ?
C17 C16 1.402(7) . ?
C35 H35 0.9300 . ?
C46 C51 1.3900 . ?
C46 C47 1.3900 . ?
C51 C50 1.3900 . ?
C51 C52 1.374(11) . ?
C50 H50 0.9300 . ?
C50 C49 1.3900 . ?
C49 H49 0.9300 . ?
C49 C48 1.3900 . ?
C48 H48 0.9300 . ?
C48 C47 1.3900 . ?
C47 H47 0.9300 . ?
C41 C42 1.377(7) . ?
C41 C40 1.507(6) . ?
C41 C45 1.376(7) . ?
C13 H13 0.9300 . ?
C13 C14 1.374(7) . ?
C25 H25 0.9300 . ?
C25 C26 1.376(6) . ?
C32 H32 0.9300 . ?
C32 C33 1.371(7) . ?
C33 H33 0.9300 . ?
C29 H29 0.9300 . ?
C29 C28 1.413(7) . ?
C39 H39 0.9300 . ?
C39 C38 1.349(7) . ?
C42 H42 0.9300 . ?
C42 C43 1.403(7) . ?
C37 H37 0.9300 . ?
C37 C38 1.405(7) . ?
C10 H10 0.9300 . ?
C10 C9 1.359(8) . ?
C7 H7 0.9300 . ?
C7 C8 1.378(7) . ?
C26 H26 0.9300 . ?
C26 C27 1.360(8) . ?
C27 H27 0.9300 . ?
C27 C28 1.363(8) . ?
C16 H16 0.9300 . ?
C16 C15 1.371(8) . ?
C53 H53A 0.9700 . ?
C53 H53B 0.9700 . ?
C53 H53C 0.9700 . ?
C53 H53D 0.9700 . ?
C53 C40 1.438(7) . ?
C53 Si1A 1.853(12) . ?
C28 H28 0.9300 . ?
C38 H38 0.9300 . ?
C15 H15 0.9300 . ?
C15 C14 1.335(8) . ?
C9 H9 0.9300 . ?
C9 C8 1.370(8) . ?
C40 H40 0.9800 . ?
C45 H45 0.9300 . ?
C45 C44 1.362(7) . ?
C8 H8 0.9300 . ?
C43 H43 0.9300 . ?
C43 C01I 1.343(8) . ?
C44 H44 0.9300 . ?
C44 C01I 1.345(8) . ?
C01I H01I 0.9300 . ?
C14 H14 0.9300 . ?
C52 H52A 0.9600 . ?
C52 H52B 0.9600 . ?
C52 H52C 0.9600 . ?
C56 H56A 0.9600 . ?
C56 H56B 0.9600 . ?
C56 H56C 0.9600 . ?
C55 H55A 0.9600 . ?
C55 H55B 0.9600 . ?
C55 H55C 0.9600 . ?
C54 H54A 0.9600 . ?
C54 H54B 0.9600 . ?
C54 H54C 0.9600 . ?
C55A H55D 0.9600 . ?
C55A H55E 0.9600 . ?
C55A H55F 0.9600 . ?
C55A Si1A 1.872(16) . ?
C56A H56D 0.9600 . ?
C56A H56E 0.9600 . ?
C56A H56F 0.9600 . ?
C56A Si1A 1.817(16) . ?
C54A H54D 0.9600 . ?
C54A H54E 0.9600 . ?
C54A H54F 0.9600 . ?
C54A Si1A 1.825(16) . ?
C52A H52D 0.9600 . ?
C52A H52E 0.9600 . ?
C52A H52F 0.9600 . ?
C52A C51A 1.52(2) . ?
C46A C51A 1.3900 . ?
C46A C47A 1.3900 . ?
C51A C50A 1.3900 . ?
C50A H50A 0.9300 . ?
C50A C49A 1.3900 . ?
C49A H49A 0.9300 . ?
C49A C48A 1.3900 . ?
C48A H48A 0.9300 . ?
C48A C47A 1.3900 . ?
C47A H47A 0.9300 . ?

loop_
_geom_torsion_atom_site_label_1
_geom_torsion_atom_site_label_2
_geom_torsion_atom_site_label_3
_geom_torsion_atom_site_label_4
_geom_torsion
_geom_torsion_site_symmetry_1
_geom_torsion_site_symmetry_2
_geom_torsion_site_symmetry_3
_geom_torsion_site_symmetry_4
_geom_torsion_publ_flag
Y1 N3 C18 C5 -105.1(3) . . . . ?
Y1 N3 C18 C19 68.1(3) . . . . ?
Y1 N3 C21 C20 -68.7(3) . . . . ?
Y1 N3 C21 C23 103.8(3) . . . . ?
Y1 N2 C4 C3 161.9(3) . . . . ?
Y1 N2 C4 C5 -17.6(5) . . . . ?
Y1 N2 C1 C2 -163.0(3) . . . . ?
Y1 N1 C36 C23 17.3(5) . . . . ?
Y1 N1 C36 C37 -159.8(3) . . . . ?
Y1 N1 C39 C38 160.4(4) . . . . ?
Y1 N4 C46 C51 -102.0(6) . . . . ?
Y1 N4 C46 C47 70.6(7) . . . . ?
Y1 N4 C40 C41 -20.6(6) . . . . ?
Y1 N4 C40 C53 -157.8(4) . . . . ?
Y1 N4 C46A C51A -99.9(11) . . . . ?
Y1 N4 C46A C47A 75.6(15) . . . . ?
Y1 C18 C5 C4 -30.6(3) . . . . ?
Y1 C18 C5 C12 87.6(3) . . . . ?
Y1 C18 C5 C6 -154.4(3) . . . . ?
Y1 C18 C19 C20 68.3(3) . . . . ?
Y1 C21 C20 C19 -69.4(3) . . . . ?
Y1 C21 C23 C30 159.3(2) . . . . ?
Y1 C21 C23 C36 36.0(3) . . . . ?
Y1 C21 C23 C24 -83.6(3) . . . . ?
Y1 C20 C19 C18 -69.6(3) . . . . ?
Si1 C53 C40 N4 -177.6(6) . . . . ?
Si1 C53 C40 C41 48.1(9) . . . . ?
N3 C18 C5 C4 54.2(4) . . . . ?
N3 C18 C5 C12 172.4(3) . . . . ?
N3 C18 C5 C6 -69.6(5) . . . . ?
N3 C18 C19 Y1 -67.9(2) . . . . ?
N3 C18 C19 C20 0.3(4) . . . . ?
N3 C21 C20 Y1 69.0(3) . . . . ?
N3 C21 C20 C19 -0.5(4) . . . . ?
N3 C21 C23 C30 74.4(4) . . . . ?
N3 C21 C23 C36 -48.9(5) . . . . ?
N3 C21 C23 C24 -168.5(3) . . . . ?
N1 C36 C37 C38 -0.1(6) . . . . ?
N1 C39 C38 C37 0.9(7) . . . . ?
N4 C46 C51 C50 172.3(10) . . . . ?
N4 C46 C51 C52 -6.9(10) . . . . ?
N4 C46 C47 C48 -172.8(9) . . . . ?
N4 C46A C51A C52A -3.7(18) . . . . ?
N4 C46A C51A C50A 175.6(19) . . . . ?
N4 C46A C47A C48A -175(2) . . . . ?
C18 N3 C21 Y1 69.4(2) . . . . ?
C18 N3 C21 C20 0.7(4) . . . . ?
C18 N3 C21 C23 173.2(3) . . . . ?
C18 C5 C4 N2 32.5(4) . . . . ?
C18 C5 C4 C3 -147.0(4) . . . . ?
C18 C5 C12 C17 -99.0(4) . . . . ?
C18 C5 C12 C13 77.5(5) . . . . ?
C18 C5 C6 C11 0.8(5) . . . . ?
C18 C5 C6 C7 -177.8(4) . . . . ?
C21 N3 C18 Y1 -68.7(2) . . . . ?
C21 N3 C18 C5 -173.9(3) . . . . ?
C21 N3 C18 C19 -0.6(4) . . . . ?
C21 C20 C19 Y1 69.7(3) . . . . ?
C21 C20 C19 C18 0.1(4) . . . . ?
C21 C23 C30 C31 1.4(5) . . . . ?
C21 C23 C30 C35 178.4(3) . . . . ?
C21 C23 C36 N1 -36.9(5) . . . . ?
C21 C23 C36 C37 139.5(5) . . . . ?
C21 C23 C24 C25 -74.5(4) . . . . ?
C21 C23 C24 C29 104.6(4) . . . . ?
C20 C21 C23 C30 -114.8(4) . . . . ?
C20 C21 C23 C36 121.9(4) . . . . ?
C20 C21 C23 C24 2.3(5) . . . . ?
C23 C21 C20 Y1 -103.0(4) . . . . ?
C23 C21 C20 C19 -172.5(3) . . . . ?
C23 C30 C31 C32 177.0(4) . . . . ?
C23 C30 C35 C34 -178.1(4) . . . . ?
C23 C36 C37 C38 -176.7(5) . . . . ?
C23 C24 C25 C26 176.2(4) . . . . ?
C23 C24 C29 C28 -177.0(4) . . . . ?
C3 C2 C1 N2 -1.1(5) . . . . ?
C5 C18 C19 Y1 104.8(4) . . . . ?
C5 C18 C19 C20 173.1(3) . . . . ?
C5 C12 C17 C16 174.7(4) . . . . ?
C5 C12 C13 C14 -174.7(4) . . . . ?
C5 C6 C11 C10 177.7(4) . . . . ?
C5 C6 C7 C8 -177.6(4) . . . . ?
C4 N2 C1 C2 1.1(5) . . . . ?
C4 C3 C2 C1 0.7(5) . . . . ?
C4 C5 C12 C17 16.3(5) . . . . ?
C4 C5 C12 C13 -167.2(4) . . . . ?
C4 C5 C6 C11 -120.3(4) . . . . ?
C4 C5 C6 C7 61.0(5) . . . . ?
C12 C5 C4 N2 -82.0(4) . . . . ?
C12 C5 C4 C3 98.6(5) . . . . ?
C12 C5 C6 C11 117.5(4) . . . . ?
C12 C5 C6 C7 -61.2(5) . . . . ?
C12 C17 C16 C15 1.4(8) . . . . ?
C12 C13 C14 C15 -1.5(8) . . . . ?
C19 C18 C5 C4 -117.5(4) . . . . ?
C19 C18 C5 C12 0.7(5) . . . . ?
C19 C18 C5 C6 118.7(4) . . . . ?
C6 C5 C4 N2 157.7(3) . . . . ?
C6 C5 C4 C3 -21.8(6) . . . . ?
C6 C5 C12 C17 139.0(4) . . . . ?
C6 C5 C12 C13 -44.5(5) . . . . ?
C6 C11 C10 C9 1.1(7) . . . . ?
C6 C7 C8 C9 -1.1(8) . . . . ?
C2 C3 C4 N2 0.0(4) . . . . ?
C2 C3 C4 C5 179.5(4) . . . . ?
C30 C23 C36 N1 -160.6(4) . . . . ?
C30 C23 C36 C37 15.7(6) . . . . ?
C30 C23 C24 C25 46.6(5) . . . . ?
C30 C23 C24 C29 -134.4(4) . . . . ?
C30 C31 C32 C33 0.0(7) . . . . ?
C36 N1 C39 C38 -0.9(6) . . . . ?
C36 C23 C30 C31 121.3(4) . . . . ?
C36 C23 C30 C35 -61.8(5) . . . . ?
C36 C23 C24 C25 169.8(4) . . . . ?
C36 C23 C24 C29 -11.2(5) . . . . ?
C36 C37 C38 C39 -0.5(7) . . . . ?
C24 C23 C30 C31 -115.6(4) . . . . ?
C24 C23 C30 C35 61.4(5) . . . . ?
C24 C23 C36 N1 79.2(4) . . . . ?
C24 C23 C36 C37 -104.4(5) . . . . ?
C24 C25 C26 C27 2.3(7) . . . . ?
C24 C29 C28 C27 -0.8(8) . . . . ?
C22 N3 C18 Y1 110.5(3) . . . . ?
C22 N3 C18 C5 5.3(5) . . . . ?
C22 N3 C18 C19 178.6(3) . . . . ?
C22 N3 C21 Y1 -109.8(3) . . . . ?
C22 N3 C21 C20 -178.5(3) . . . . ?
C22 N3 C21 C23 -6.0(5) . . . . ?
C1 N2 C4 C3 -0.6(4) . . . . ?
C1 N2 C4 C5 179.8(3) . . . . ?
C11 C6 C7 C8 3.6(7) . . . . ?
C11 C10 C9 C8 1.6(8) . . . . ?
C31 C30 C35 C34 -0.9(6) . . . . ?
C31 C32 C33 C34 0.9(8) . . . . ?
C17 C12 C13 C14 1.9(7) . . . . ?
C17 C16 C15 C14 -1.0(9) . . . . ?
C35 C30 C31 C32 0.0(6) . . . . ?
C35 C34 C33 C32 -1.9(8) . . . . ?
C46 N4 C40 C41 162.9(6) . . . . ?
C46 N4 C40 C53 25.7(8) . . . . ?
C46 C51 C50 C49 0.0 . . . . ?
C51 C46 C47 C48 0.0 . . . . ?
C51 C50 C49 C48 0.0 . . . . ?
C50 C49 C48 C47 0.0 . . . . ?
C49 C48 C47 C46 0.0 . . . . ?
C47 C46 C51 C50 0.0 . . . . ?
C47 C46 C51 C52 -179.2(8) . . . . ?
C41 C42 C43 C01I 0.7(8) . . . . ?
C41 C45 C44 C01I 0.8(9) . . . . ?
C13 C12 C17 C16 -1.8(7) . . . . ?
C25 C24 C29 C28 2.1(7) . . . . ?
C25 C26 C27 C28 -0.9(9) . . . . ?
C33 C34 C35 C30 1.9(7) . . . . ?
C29 C24 C25 C26 -2.9(7) . . . . ?
C39 N1 C36 C23 177.7(4) . . . . ?
C39 N1 C36 C37 0.6(5) . . . . ?
C42 C41 C40 N4 -67.2(6) . . . . ?
C42 C41 C40 C53 71.7(7) . . . . ?
C42 C41 C45 C44 -2.0(8) . . . . ?
C42 C43 C01I C44 -2.0(9) . . . . ?
C10 C9 C8 C7 -1.6(9) . . . . ?
C7 C6 C11 C10 -3.7(6) . . . . ?
C26 C27 C28 C29 0.2(9) . . . . ?
C16 C15 C14 C13 1.0(9) . . . . ?
C40 N4 C46 C51 74.4(8) . . . . ?
C40 N4 C46 C47 -113.1(6) . . . . ?
C40 N4 C46A C51A 66.6(13) . . . . ?
C40 N4 C46A C47A -117.9(11) . . . . ?
C40 C41 C42 C43 -175.2(4) . . . . ?
C40 C41 C45 C44 174.3(5) . . . . ?
C40 C53 Si1A C55A -68.2(12) . . . . ?
C40 C53 Si1A C56A 173.4(9) . . . . ?
C40 C53 Si1A C54A 48.5(13) . . . . ?
C45 C41 C42 C43 1.2(7) . . . . ?
C45 C41 C40 N4 116.5(5) . . . . ?
C45 C41 C40 C53 -104.6(7) . . . . ?
C45 C44 C01I C43 1.3(9) . . . . ?
C52 C51 C50 C49 179.2(8) . . . . ?
C56 Si1 C53 C40 171.7(8) . . . . ?
C55 Si1 C53 C40 -61.1(10) . . . . ?
C54 Si1 C53 C40 56.3(9) . . . . ?
Si1A C53 C40 N4 169.9(8) . . . . ?
Si1A C53 C40 C41 35.5(11) . . . . ?
C52A C51A C50A C49A 179.4(16) . . . . ?
C46A N4 C40 C41 172.4(10) . . . . ?
C46A N4 C40 C53 35.1(12) . . . . ?
C46A C51A C50A C49A 0.0 . . . . ?
C51A C46A C47A C48A 0.0 . . . . ?
C51A C50A C49A C48A 0.0 . . . . ?
C50A C49A C48A C47A 0.0 . . . . ?
C49A C48A C47A C46A 0.0 . . . . ?
C47A C46A C51A C52A -179.3(19) . . . . ?
C47A C46A C51A C50A 0.0 . . . . ?

loop_
_smtbx_masks_void_nr
_smtbx_masks_void_average_x
_smtbx_masks_void_average_y
_smtbx_masks_void_average_z
_smtbx_masks_void_volume
_smtbx_masks_void_count_electrons
_smtbx_masks_void_content
1 0.000 0.000 0.000 565.0 104.4 ?
2 0.500 0.500 0.500 565.0 104.4 ?
